data_7203152
loop_
_publ_author_name
'Bacchi, Alessia'
'Bosetti, Elsa'
'Carcelli, Mauro'
'Pelagatti, Paolo'
'Pelizzi, Giancarlo'
'Rogolino, Dominga'

_publ_section_title
;
 Triarylcarbinol derivatives barter intermolecular interactions to
 accommodate substituents and create polymorphs
;
_journal_issue 3
_journal_name_full CrystEngComm
_journal_page_first 233
_journal_paper_doi 10.1039/b513876k
_journal_volume 8
_journal_year 2006
_chemical_formula_sum 'C23 H26 N2 O'
_chemical_formula_weight 346.46
_chemical_name_systematic
;
?
;
_space_group_IT_number 2
_symmetry_cell_setting triclinic
_symmetry_space_group_name_Hall '-P 1'
_symmetry_space_group_name_H-M 'P -1'
_atom_sites_solution_hydrogens geom
_atom_sites_solution_primary direct
_atom_sites_solution_secondary difmap
_audit_creation_method SHELXL-97
_cell_angle_alpha 96.19(6)
_cell_angle_beta 95.70(6)
_cell_angle_gamma 107.22(3)
_cell_formula_units_Z 4
_cell_length_a 12.087(4)
_cell_length_b 16.628(5)
_cell_length_c 10.264(8)
_cell_measurement_temperature 293(2)
_cell_volume 1940.1(18)
_computing_structure_refinement 'SHELXL-97 (Sheldrick, 1997)'
_diffrn_ambient_temperature 293(2)
_diffrn_measured_fraction_theta_full 0.999
_diffrn_measured_fraction_theta_max 0.999
_diffrn_measurement_device_type 'Enraf Nonius CAD4 diffractometer'
_diffrn_measurement_method '\w/2\q scan'
_diffrn_radiation_monochromator graphite
_diffrn_radiation_source 'fine-focus sealed tube'
_diffrn_radiation_type CuK\a
_diffrn_radiation_wavelength 1.54138
_diffrn_reflns_av_R_equivalents 0.0000
_diffrn_reflns_av_sigmaI/netI 0.1642
_diffrn_reflns_limit_h_max 13
_diffrn_reflns_limit_h_min -13
_diffrn_reflns_limit_k_max 18
_diffrn_reflns_limit_k_min -18
_diffrn_reflns_limit_l_max 11
_diffrn_reflns_limit_l_min 0
_diffrn_reflns_number 5762
_diffrn_reflns_theta_full 59.99
_diffrn_reflns_theta_max 59.99
_diffrn_reflns_theta_min 3.87
_diffrn_standards_decay_% 0
_diffrn_standards_interval_count 100
_diffrn_standards_number 1
_exptl_absorpt_coefficient_mu 0.564
_exptl_crystal_colour 'pale blue-green'
_exptl_crystal_density_diffrn 1.186
_exptl_crystal_density_method 'not measured'
_exptl_crystal_description prisms
_exptl_crystal_F_000 744
_exptl_crystal_size_max 0.12
_exptl_crystal_size_mid 0.05
_exptl_crystal_size_min 0.04
_refine_diff_density_max 0.142
_refine_diff_density_min -0.147
_refine_diff_density_rms 0.034
_refine_ls_extinction_method none
_refine_ls_goodness_of_fit_ref 0.715
_refine_ls_hydrogen_treatment mixed
_refine_ls_matrix_type full
_refine_ls_number_parameters 546
_refine_ls_number_reflns 5762
_refine_ls_number_restraints 0
_refine_ls_restrained_S_all 0.715
_refine_ls_R_factor_all 0.1680
_refine_ls_R_factor_gt 0.0451
_refine_ls_shift/su_max 0.001
_refine_ls_shift/su_mean 0.000
_refine_ls_structure_factor_coef Fsqd
_refine_ls_weighting_details 'calc w=1/[\s^2^(Fo^2^)+(0.0321P)^2^+0.0000P] where P=(Fo^2^+2Fc^2^)/3'
_refine_ls_weighting_scheme calc
_refine_ls_wR_factor_gt 0.0816
_refine_ls_wR_factor_ref 0.1165
_reflns_number_gt 1801
_reflns_number_total 5762
_reflns_threshold_expression >2sigma(I)
_cod_data_source_file b513876k.txt
_cod_data_source_block beta-MG
_cod_original_cell_volume 1940.1(17)
_cod_original_sg_symbol_H-M P-1
_cod_database_code 7203152

loop_
_symmetry_equiv_pos_as_xyz
'x, y, z'
'-x, -y, -z'

loop_
_atom_site_label
_atom_site_type_symbol
_atom_site_fract_x
_atom_site_fract_y
_atom_site_fract_z
_atom_site_U_iso_or_equiv
_atom_site_adp_type
_atom_site_occupancy
_atom_site_symmetry_multiplicity
_atom_site_calc_flag
_atom_site_refinement_flags
_atom_site_disorder_assembly
_atom_site_disorder_group
N1 N 0.9067(3) 0.4723(2) -0.3101(3) 0.0593(11) Uani 1 1 d . . .
N2 N 0.7329(3) 0.0895(2) 0.3628(4) 0.0614(11) Uani 1 1 d . . .
N3 N 0.7609(4) -0.2437(3) 0.5455(4) 0.0787(13) Uani 1 1 d . . .
N4 N 0.4163(4) 0.1720(3) 0.8781(4) 0.0827(14) Uani 1 1 d . . .
O1 O 0.8348(3) 0.4798(2) 0.2995(3) 0.0599(9) Uani 1 1 d . . .
O2 O 0.8789(3) 0.1559(2) 0.6308(4) 0.0648(10) Uani 1 1 d . . .
C1 C 0.7550(4) 0.4155(3) 0.1983(4) 0.0524(12) Uani 1 1 d . . .
C2 C 0.7997(4) 0.4267(3) 0.0637(4) 0.0480(12) Uani 1 1 d . . .
C3 C 0.7864(4) 0.3603(3) -0.0335(5) 0.0628(14) Uani 1 1 d . . .
C4 C 0.8216(4) 0.3740(3) -0.1574(5) 0.0608(14) Uani 1 1 d . . .
C5 C 0.8694(4) 0.4548(3) -0.1842(4) 0.0518(12) Uani 1 1 d . . .
C6 C 0.8846(4) 0.5232(3) -0.0859(5) 0.0534(13) Uani 1 1 d . . .
C7 C 0.8489(4) 0.5087(3) 0.0368(5) 0.0531(13) Uani 1 1 d . . .
C8 C 0.7440(4) 0.3273(3) 0.2371(4) 0.0508(12) Uani 1 1 d . . .
C9 C 0.6495(4) 0.2789(3) 0.2866(5) 0.0621(14) Uani 1 1 d . . .
C10 C 0.6444(4) 0.2009(3) 0.3271(4) 0.0651(14) Uani 1 1 d . . .
H10 H 0.5780 0.1706 0.3601 0.078 Uiso 1 1 calc R . .
C11 C 0.7352(4) 0.1678(3) 0.3193(4) 0.0527(12) Uani 1 1 d . . .
C12 C 0.8326(4) 0.2164(3) 0.2698(4) 0.0643(14) Uani 1 1 d . . .
H12 H 0.8959 0.1961 0.2621 0.077 Uiso 1 1 calc R . .
C13 C 0.8365(4) 0.2936(3) 0.2324(5) 0.0673(15) Uani 1 1 d . . .
C14 C 0.6380(4) 0.4341(3) 0.1944(5) 0.0554(13) Uani 1 1 d . . .
C15 C 0.6162(4) 0.4882(3) 0.2901(5) 0.0864(18) Uani 1 1 d . . .
H15 H 0.6735 0.5153 0.3616 0.104 Uiso 1 1 calc R . .
C16 C 0.5086(5) 0.5035(4) 0.2820(6) 0.104(2) Uani 1 1 d . . .
H16 H 0.4958 0.5408 0.3489 0.125 Uiso 1 1 calc R . .
C17 C 0.4218(6) 0.4659(4) 0.1797(7) 0.089(2) Uani 1 1 d . . .
C18 C 0.4435(5) 0.4111(4) 0.0828(5) 0.0900(18) Uani 1 1 d . . .
H18 H 0.3859 0.3844 0.0114 0.108 Uiso 1 1 calc R . .
C19 C 0.5501(4) 0.3949(3) 0.0900(5) 0.0771(16) Uani 1 1 d . . .
H19 H 0.5625 0.3572 0.0236 0.093 Uiso 1 1 calc R . .
C20 C 0.8884(4) 0.3956(3) -0.4061(4) 0.0820(16) Uani 1 1 d . . .
H20A H 0.9149 0.4119 -0.4874 0.123 Uiso 1 1 calc R . .
H20B H 0.8067 0.3639 -0.4227 0.123 Uiso 1 1 calc R . .
H20C H 0.9317 0.3609 -0.3710 0.123 Uiso 1 1 calc R . .
C21 C 0.8588(4) 0.5340(3) -0.3690(4) 0.0874(17) Uani 1 1 d . . .
H21A H 0.8868 0.5429 -0.4523 0.131 Uiso 1 1 calc R . .
H21B H 0.8835 0.5870 -0.3104 0.131 Uiso 1 1 calc R . .
H21C H 0.7750 0.5123 -0.3828 0.131 Uiso 1 1 calc R . .
C22 C 0.6175(4) 0.0331(3) 0.3785(4) 0.0796(16) Uani 1 1 d . . .
H22A H 0.6257 -0.0180 0.4080 0.119 Uiso 1 1 calc R . .
H22B H 0.5675 0.0188 0.2952 0.119 Uiso 1 1 calc R . .
H22C H 0.5838 0.0614 0.4427 0.119 Uiso 1 1 calc R . .
C23 C 0.7984(4) 0.0408(3) 0.2951(5) 0.0853(17) Uani 1 1 d . . .
H23A H 0.7650 0.0242 0.2037 0.128 Uiso 1 1 calc R . .
H23B H 0.7947 -0.0091 0.3359 0.128 Uiso 1 1 calc R . .
H23C H 0.8785 0.0752 0.3012 0.128 Uiso 1 1 calc R . .
C24 C 0.8364(4) 0.1094(3) 0.7364(4) 0.0521(12) Uani 1 1 d . . .
C25 C 0.9378(4) 0.1435(3) 0.8524(4) 0.0574(13) Uani 1 1 d . . .
C26 C 0.9509(4) 0.0943(3) 0.9499(5) 0.0649(14) Uani 1 1 d . . .
H26 H 0.9022 0.0385 0.9419 0.078 Uiso 1 1 calc R . .
C27 C 1.0355(5) 0.1272(4) 1.0588(5) 0.0748(16) Uani 1 1 d . . .
H27 H 1.0424 0.0937 1.1243 0.090 Uiso 1 1 calc R . .
C28 C 1.1095(5) 0.2088(4) 1.0712(6) 0.0751(17) Uani 1 1 d . . .
C29 C 1.0994(5) 0.2583(4) 0.9740(6) 0.0748(17) Uani 1 1 d . . .
C30 C 1.0129(5) 0.2258(3) 0.8666(5) 0.0625(14) Uani 1 1 d . . .
C31 C 0.8123(4) 0.0147(3) 0.6892(4) 0.0493(12) Uani 1 1 d . . .
C32 C 0.8965(4) -0.0126(3) 0.6311(5) 0.0601(14) Uani 1 1 d . . .
C33 C 0.8797(5) -0.0970(4) 0.5833(5) 0.0631(15) Uani 1 1 d . . .
C34 C 0.7775(4) -0.1597(3) 0.5924(4) 0.0570(13) Uani 1 1 d . . .
C35 C 0.6930(4) -0.1323(3) 0.6505(5) 0.0645(14) Uani 1 1 d . . .
C36 C 0.7105(4) -0.0481(3) 0.6971(5) 0.0609(14) Uani 1 1 d . . .
C37 C 0.7281(4) 0.1300(3) 0.7773(4) 0.0527(12) Uani 1 1 d . . .
C38 C 0.6865(4) 0.1115(3) 0.8959(4) 0.0640(14) Uani 1 1 d . . .
H38 H 0.7282 0.0883 0.9541 0.077 Uiso 1 1 calc R . .
C39 C 0.5872(5) 0.1261(3) 0.9304(5) 0.0654(15) Uani 1 1 d . . .
C40 C 0.5197(4) 0.1603(3) 0.8478(5) 0.0641(14) Uani 1 1 d . . .
C41 C 0.5625(5) 0.1815(3) 0.7290(5) 0.0614(14) Uani 1 1 d . . .
C42 C 0.6630(4) 0.1666(3) 0.6969(5) 0.0581(13) Uani 1 1 d . . .
C43 C 0.8455(5) -0.2690(3) 0.4766(5) 0.0989(19) Uani 1 1 d . . .
H43A H 0.8189 -0.3297 0.4514 0.148 Uiso 1 1 calc R . .
H43B H 0.9189 -0.2527 0.5335 0.148 Uiso 1 1 calc R . .
H43C H 0.8553 -0.2417 0.3989 0.148 Uiso 1 1 calc R . .
C44 C 0.6575(4) -0.3080(3) 0.5643(5) 0.0975(19) Uani 1 1 d . . .
H44A H 0.6597 -0.3626 0.5258 0.146 Uiso 1 1 calc R . .
H44B H 0.5901 -0.2968 0.5225 0.146 Uiso 1 1 calc R . .
H44C H 0.6533 -0.3077 0.6573 0.146 Uiso 1 1 calc R . .
C45 C 0.3511(4) 0.2096(3) 0.7920(5) 0.101(2) Uani 1 1 d . . .
H45A H 0.2822 0.2128 0.8287 0.152 Uiso 1 1 calc R . .
H45B H 0.3288 0.1752 0.7066 0.152 Uiso 1 1 calc R . .
H45C H 0.3986 0.2657 0.7833 0.152 Uiso 1 1 calc R . .
C46 C 0.3759(4) 0.1512(3) 1.0014(5) 0.0996(19) Uani 1 1 d . . .
H46A H 0.3034 0.1632 1.0072 0.149 Uiso 1 1 calc R . .
H46B H 0.4332 0.1848 1.0738 0.149 Uiso 1 1 calc R . .
H46C H 0.3643 0.0920 1.0055 0.149 Uiso 1 1 calc R . .
H3 H 0.749(3) 0.298(2) -0.026(3) 0.037(10) Uiso 1 1 d . . .
H4 H 0.810(3) 0.319(2) -0.222(3) 0.040(11) Uiso 1 1 d . . .
H6 H 0.918(3) 0.586(2) -0.099(3) 0.041(11) Uiso 1 1 d . . .
H7 H 0.858(3) 0.560(2) 0.099(3) 0.036(11) Uiso 1 1 d . . .
H9 H 0.590(3) 0.302(2) 0.305(3) 0.051(13) Uiso 1 1 d . . .
H13 H 0.905(3) 0.324(2) 0.203(4) 0.065(14) Uiso 1 1 d . . .
H17 H 0.350(5) 0.483(3) 0.176(5) 0.15(3) Uiso 1 1 d . . .
H28 H 1.169(4) 0.239(3) 1.144(4) 0.097(19) Uiso 1 1 d . . .
H29 H 1.148(4) 0.319(3) 0.981(4) 0.095(19) Uiso 1 1 d . . .
H30 H 1.009(3) 0.264(2) 0.805(4) 0.059(14) Uiso 1 1 d . . .
H32 H 0.967(3) 0.032(2) 0.626(3) 0.051(13) Uiso 1 1 d . . .
H33 H 0.942(3) -0.109(2) 0.552(3) 0.041(12) Uiso 1 1 d . . .
H35 H 0.617(3) -0.176(2) 0.665(3) 0.066(14) Uiso 1 1 d . . .
H36 H 0.648(3) -0.033(2) 0.744(4) 0.075(15) Uiso 1 1 d . . .
H39 H 0.558(3) 0.110(2) 1.013(4) 0.066(14) Uiso 1 1 d . . .
H42 H 0.690(3) 0.182(2) 0.615(3) 0.042(12) Uiso 1 1 d . . .
H41 H 0.521(3) 0.210(2) 0.673(4) 0.061(14) Uiso 1 1 d . . .
H1O2 H 0.836(3) 0.137(3) 0.568(4) 0.050(17) Uiso 1 1 d . . .
H1O1 H 0.910(4) 0.481(3) 0.288(4) 0.080(18) Uiso 1 1 d . . .

loop_
_atom_site_aniso_label
_atom_site_aniso_U_11
_atom_site_aniso_U_22
_atom_site_aniso_U_33
_atom_site_aniso_U_23
_atom_site_aniso_U_13
_atom_site_aniso_U_12
N1 0.062(3) 0.075(3) 0.042(2) 0.016(2) 0.010(2) 0.020(2)
N2 0.065(3) 0.056(3) 0.063(3) 0.015(2) 0.006(2) 0.017(2)
N3 0.086(4) 0.054(3) 0.096(4) 0.008(3) 0.030(3) 0.017(3)
N4 0.073(3) 0.112(4) 0.079(3) 0.019(3) 0.016(3) 0.049(3)
O1 0.057(2) 0.073(2) 0.044(2) 0.0068(17) 0.0057(18) 0.013(2)
O2 0.064(3) 0.072(3) 0.054(3) 0.021(2) 0.007(2) 0.010(2)
C1 0.053(3) 0.061(3) 0.041(3) 0.007(3) 0.006(2) 0.015(3)
C2 0.050(3) 0.048(3) 0.043(3) 0.009(2) 0.005(2) 0.012(2)
C3 0.072(4) 0.048(3) 0.055(3) 0.010(3) 0.006(3) -0.001(3)
C4 0.071(4) 0.050(3) 0.049(3) -0.002(3) 0.011(3) 0.002(3)
C5 0.047(3) 0.063(3) 0.044(3) 0.011(3) 0.003(2) 0.016(3)
C6 0.063(3) 0.051(3) 0.049(3) 0.017(3) 0.011(3) 0.017(3)
C7 0.059(3) 0.054(3) 0.046(3) 0.003(3) 0.008(2) 0.017(3)
C8 0.053(3) 0.055(3) 0.045(3) 0.017(2) 0.008(2) 0.013(3)
C9 0.050(3) 0.079(4) 0.067(4) 0.023(3) 0.016(3) 0.028(3)
C10 0.054(3) 0.074(4) 0.075(4) 0.040(3) 0.020(3) 0.017(3)
C11 0.057(3) 0.056(3) 0.042(3) 0.010(2) 0.004(2) 0.012(3)
C12 0.061(3) 0.067(4) 0.075(4) 0.028(3) 0.019(3) 0.028(3)
C13 0.049(4) 0.075(4) 0.079(4) 0.026(3) 0.022(3) 0.012(3)
C14 0.056(3) 0.064(3) 0.047(3) 0.012(3) 0.011(3) 0.018(3)
C15 0.068(4) 0.107(5) 0.085(4) -0.015(4) -0.005(3) 0.043(4)
C16 0.087(5) 0.119(6) 0.108(5) -0.017(4) 0.005(4) 0.049(4)
C17 0.068(5) 0.114(6) 0.101(5) 0.033(4) 0.020(4) 0.043(4)
C18 0.064(4) 0.133(6) 0.073(4) 0.012(4) -0.004(3) 0.036(4)
C19 0.064(4) 0.110(5) 0.059(4) 0.007(3) 0.004(3) 0.033(3)
C20 0.107(4) 0.094(4) 0.041(3) 0.002(3) 0.016(3) 0.025(3)
C21 0.107(5) 0.118(5) 0.060(4) 0.042(3) 0.030(3) 0.055(4)
C22 0.072(4) 0.068(4) 0.087(4) 0.015(3) 0.003(3) 0.004(3)
C23 0.089(4) 0.083(4) 0.091(4) 0.023(3) 0.011(3) 0.033(3)
C24 0.053(3) 0.059(3) 0.045(3) 0.017(2) 0.012(2) 0.013(3)
C25 0.054(3) 0.061(3) 0.059(3) 0.011(3) 0.007(3) 0.018(3)
C26 0.071(4) 0.062(3) 0.063(4) 0.020(3) 0.005(3) 0.020(3)
C27 0.086(4) 0.098(5) 0.049(3) 0.017(3) -0.002(3) 0.043(4)
C28 0.069(4) 0.088(5) 0.069(4) -0.006(4) -0.008(4) 0.036(4)
C29 0.060(4) 0.068(4) 0.093(5) 0.004(4) -0.006(3) 0.023(3)
C30 0.067(4) 0.057(4) 0.065(4) 0.013(3) 0.004(3) 0.021(3)
C31 0.052(3) 0.055(3) 0.043(3) 0.014(2) 0.006(2) 0.017(3)
C32 0.051(4) 0.060(4) 0.064(3) 0.019(3) 0.017(3) 0.004(3)
C33 0.066(4) 0.070(4) 0.063(4) 0.015(3) 0.024(3) 0.030(3)
C34 0.065(4) 0.056(3) 0.046(3) 0.007(3) 0.004(3) 0.014(3)
C35 0.051(3) 0.060(4) 0.077(4) 0.010(3) 0.014(3) 0.009(3)
C36 0.053(4) 0.062(4) 0.068(4) 0.009(3) 0.018(3) 0.015(3)
C37 0.053(3) 0.050(3) 0.054(3) 0.008(2) 0.004(3) 0.016(3)
C38 0.073(4) 0.074(4) 0.056(3) 0.016(3) 0.009(3) 0.037(3)
C39 0.069(4) 0.084(4) 0.050(4) 0.013(3) 0.018(3) 0.032(3)
C40 0.059(4) 0.065(4) 0.068(4) 0.001(3) 0.005(3) 0.023(3)
C41 0.062(4) 0.063(4) 0.063(4) 0.012(3) -0.001(3) 0.027(3)
C42 0.069(4) 0.055(3) 0.048(3) 0.007(3) 0.008(3) 0.017(3)
C43 0.108(5) 0.078(4) 0.122(5) 0.008(4) 0.035(4) 0.041(4)
C44 0.096(5) 0.066(4) 0.124(5) 0.012(4) 0.028(4) 0.012(4)
C45 0.101(5) 0.134(5) 0.094(5) 0.018(4) 0.014(4) 0.074(4)
C46 0.079(4) 0.141(6) 0.092(5) 0.024(4) 0.026(4) 0.048(4)

loop_
_atom_type_symbol
_atom_type_description
_atom_type_scat_dispersion_real
_atom_type_scat_dispersion_imag
_atom_type_scat_source
C C 0.0181 0.0091 'International Tables Vol C Tables 4.2.6.8 and 6.1.1.4'
H H 0.0000 0.0000 'International Tables Vol C Tables 4.2.6.8 and 6.1.1.4'
N N 0.0311 0.0180 'International Tables Vol C Tables 4.2.6.8 and 6.1.1.4'
O O 0.0492 0.0322 'International Tables Vol C Tables 4.2.6.8 and 6.1.1.4'

loop_
_geom_angle_atom_site_label_1
_geom_angle_atom_site_label_2
_geom_angle_atom_site_label_3
_geom_angle
_geom_angle_site_symmetry_1
_geom_angle_site_symmetry_3
_geom_angle_publ_flag
C5 N1 C20 114.0(4) . . ?
C5 N1 C21 113.5(4) . . ?
C20 N1 C21 111.1(4) . . ?
C11 N2 C23 116.6(4) . . ?
C11 N2 C22 116.2(4) . . ?
C23 N2 C22 110.1(4) . . ?
C34 N3 C44 120.2(4) . . ?
C34 N3 C43 121.4(4) . . ?
C44 N3 C43 118.5(4) . . ?
C40 N4 C45 120.9(5) . . ?
C40 N4 C46 120.0(5) . . ?
C45 N4 C46 118.9(4) . . ?
O1 C1 C14 105.6(4) . . ?
O1 C1 C8 109.1(3) . . ?
C14 C1 C8 111.2(4) . . ?
O1 C1 C2 108.9(4) . . ?
C14 C1 C2 108.9(4) . . ?
C8 C1 C2 112.9(4) . . ?
C3 C2 C7 118.3(4) . . ?
C3 C2 C1 123.4(4) . . ?
C7 C2 C1 118.2(4) . . ?
C2 C3 C4 121.3(5) . . ?
C5 C4 C3 120.4(5) . . ?
C4 C5 C6 119.1(4) . . ?
C4 C5 N1 122.6(4) . . ?
C6 C5 N1 118.4(4) . . ?
C5 C6 C7 119.9(5) . . ?
C2 C7 C6 121.0(5) . . ?
C9 C8 C13 115.1(5) . . ?
C9 C8 C1 124.1(4) . . ?
C13 C8 C1 120.7(4) . . ?
C8 C9 C10 122.8(5) . . ?
C11 C10 C9 121.4(4) . . ?
C10 C11 C12 116.7(4) . . ?
C10 C11 N2 122.3(4) . . ?
C12 C11 N2 121.0(4) . . ?
C13 C12 C11 120.9(5) . . ?
C12 C13 C8 123.1(5) . . ?
C15 C14 C19 117.8(5) . . ?
C15 C14 C1 122.6(5) . . ?
C19 C14 C1 119.6(4) . . ?
C14 C15 C16 120.6(5) . . ?
C17 C16 C15 122.3(6) . . ?
C16 C17 C18 117.3(6) . . ?
C17 C18 C19 121.0(6) . . ?
C14 C19 C18 121.0(5) . . ?
O2 C24 C31 108.1(3) . . ?
O2 C24 C37 110.4(4) . . ?
C31 C24 C37 112.7(4) . . ?
O2 C24 C25 104.2(4) . . ?
C31 C24 C25 111.8(4) . . ?
C37 C24 C25 109.3(4) . . ?
C30 C25 C26 118.1(5) . . ?
C30 C25 C24 121.1(4) . . ?
C26 C25 C24 120.7(4) . . ?
C27 C26 C25 120.7(5) . . ?
C28 C27 C26 120.5(5) . . ?
C27 C28 C29 119.7(6) . . ?
C28 C29 C30 119.6(6) . . ?
C29 C30 C25 121.4(5) . . ?
C36 C31 C32 115.4(5) . . ?
C36 C31 C24 124.9(4) . . ?
C32 C31 C24 119.6(4) . . ?
C33 C32 C31 122.8(5) . . ?
C34 C33 C32 121.4(5) . . ?
N3 C34 C33 121.5(5) . . ?
N3 C34 C35 122.7(5) . . ?
C33 C34 C35 115.9(5) . . ?
C36 C35 C34 122.2(5) . . ?
C31 C36 C35 122.3(5) . . ?
C42 C37 C38 115.4(4) . . ?
C42 C37 C24 122.2(4) . . ?
C38 C37 C24 122.4(4) . . ?
C39 C38 C37 122.8(5) . . ?
C38 C39 C40 121.9(5) . . ?
N4 C40 C39 122.7(5) . . ?
N4 C40 C41 121.3(5) . . ?
C39 C40 C41 115.9(5) . . ?
C42 C41 C40 121.1(5) . . ?
C41 C42 C37 122.9(5) . . ?

loop_
_geom_bond_atom_site_label_1
_geom_bond_atom_site_label_2
_geom_bond_distance
_geom_bond_site_symmetry_2
_geom_bond_publ_flag
N1 C5 1.441(5) . ?
N1 C20 1.472(5) . ?
N1 C21 1.472(5) . ?
N2 C11 1.415(5) . ?
N2 C23 1.460(5) . ?
N2 C22 1.468(5) . ?
N3 C34 1.376(5) . ?
N3 C44 1.429(5) . ?
N3 C43 1.434(5) . ?
N4 C40 1.380(5) . ?
N4 C45 1.437(5) . ?
N4 C46 1.441(5) . ?
O1 C1 1.450(5) . ?
O2 C24 1.446(5) . ?
C1 C14 1.532(5) . ?
C1 C8 1.532(5) . ?
C1 C2 1.543(5) . ?
C2 C3 1.366(5) . ?
C2 C7 1.386(5) . ?
C3 C4 1.400(6) . ?
C4 C5 1.366(5) . ?
C5 C6 1.392(5) . ?
C6 C7 1.394(5) . ?
C8 C9 1.367(6) . ?
C8 C13 1.394(6) . ?
C9 C10 1.390(6) . ?
C10 C11 1.371(5) . ?
C11 C12 1.394(5) . ?
C12 C13 1.367(6) . ?
C14 C15 1.359(6) . ?
C14 C19 1.384(6) . ?
C15 C16 1.393(6) . ?
C16 C17 1.359(7) . ?
C17 C18 1.374(7) . ?
C18 C19 1.388(6) . ?
C24 C31 1.528(5) . ?
C24 C37 1.532(5) . ?
C24 C25 1.548(6) . ?
C25 C30 1.383(6) . ?
C25 C26 1.386(5) . ?
C26 C27 1.380(6) . ?
C27 C28 1.370(7) . ?
C28 C29 1.380(7) . ?
C29 C30 1.381(6) . ?
C31 C36 1.375(6) . ?
C31 C32 1.390(6) . ?
C32 C33 1.384(6) . ?
C33 C34 1.379(6) . ?
C34 C35 1.395(6) . ?
C35 C36 1.377(6) . ?
C37 C42 1.391(6) . ?
C37 C38 1.393(5) . ?
C38 C39 1.365(6) . ?
C39 C40 1.397(6) . ?
C40 C41 1.410(6) . ?
C41 C42 1.373(6) . ?

loop_
_geom_hbond_atom_site_label_D
_geom_hbond_atom_site_label_H
_geom_hbond_atom_site_label_A
_geom_hbond_distance_DH
_geom_hbond_distance_HA
_geom_hbond_distance_DA
_geom_hbond_angle_DHA
_geom_hbond_site_symmetry_A
O2 H1O2 N2 0.76(4) 2.27(4) 3.022(6) 171(4) .
O1 H1O1 N1 0.92(4) 2.10(4) 2.975(5) 157(4) 2_765
